data_9004761
loop_
_publ_author_name
'Burns, P. C.'
'Deely, K. M.'
'Hayden, L. A.'

_publ_section_title
;
 The crystal chemistry of the zippeite group
 Sample: SZIPPMg
;
_journal_name_full 'The Canadian Mineralogist'
_journal_page_first 687
_journal_page_last 706
_journal_paper_doi 10.2113/gscanmin.41.3.687
_journal_volume 41
_journal_year 2003
_chemical_formula_sum 'H22 Mg2 O31 S2 U4'
_chemical_name_mineral Zippeite
_space_group_IT_number 14
_symmetry_space_group_name_Hall '-P 2ybc'
_symmetry_space_group_name_H-M 'P 1 21/c 1'
_cell_angle_alpha 90
_cell_angle_beta 102.119
_cell_angle_gamma 90
_cell_formula_units_Z 4
_cell_length_a 8.6457
_cell_length_b 17.2004
_cell_length_c 18.4642
_cell_volume 2684.608
_database_code_amcsd 0005854
_exptl_crystal_density_diffrn 3.917
_cod_original_formula_sum 'U4 Mg2 S2 O31 H22'
_cod_database_code 9004761

loop_
_space_group_symop_operation_xyz
x,y,z
x,1/2-y,1/2+z
-x,1/2+y,1/2-z
-x,-y,-z

loop_
_atom_site_label
_atom_site_fract_x
_atom_site_fract_y
_atom_site_fract_z
_atom_site_U_iso_or_equiv
_atom_site_type_symbol
_atom_site_attached_hydrogens
U(1) 0.37880 0.57380 0.25790 0.01100 U 0
U(2) 0.12050 0.40620 0.23730 0.01100 U 0
U(3) -0.13580 0.57460 0.22920 0.01100 U 0
U(4) 0.63370 0.40550 0.26520 0.01100 U 0
Mg(1) 0.20700 0.39530 0.45030 0.02100 Mg 0
Mg(2) 0.27910 0.60820 0.04610 0.01900 Mg 0
S(1) 0.62180 0.74040 0.24210 0.01400 S 0
S(2) 0.12070 0.74030 0.23930 0.01600 S 0
O(1) 0.75850 0.30840 0.71160 0.02300 O 0
O(2) 0.37550 0.44490 0.24800 0.01400 O 0
O(3) 0.62400 0.53310 0.24370 0.01900 O 0
O(4) 0.32770 0.59660 0.15890 0.01900 O 0
O(5) 0.07490 0.41630 0.13690 0.01600 O 0
O(6) 0.16340 0.38570 0.33560 0.01700 O 0
O(7) -0.04300 0.28690 0.21150 0.02000 O 0
O(8) 0.12530 0.53470 0.24900 0.01600 O 0
O(9) 0.42690 0.56120 0.35790 0.01700 O 0
O(10) -0.09100 0.60350 0.32500 0.01600 O 0
O(11) 0.59100 0.37210 0.16980 0.01800 O 0
O(12) 0.80780 0.29240 0.30770 0.02200 O 0
O(13) 0.50470 0.79080 0.19510 0.02100 O 0
O(14) 0.73710 0.79000 0.29250 0.02100 O 0
O(15) 0.67730 0.42620 0.36440 0.01900 O 0
O(16) 0.87590 0.44620 0.24730 0.01500 O 0
O(17) -0.18020 0.55730 0.13120 0.01800 O 0
O(18) 0.00710 0.68910 0.19100 0.01800 O 0
O(19) 0.69830 0.69330 0.19290 0.02100 O 0
O(20) 0.54850 0.68980 0.29070 0.01900 O 0
Wat(21) 0.22890 0.62170 -0.06530 0.02500 O 2
Wat(22) 0.26240 0.39830 0.56250 0.02500 O 2
Wat(23) -0.02810 0.37380 0.46200 0.03900 O 2
Wat(24) 0.26040 0.27810 0.44600 0.03500 O 2
Wat(25) 0.50690 0.57290 0.03870 0.03700 O 2
Wat(26) 0.35510 0.72120 0.05890 0.03200 O 2
Wat(27) 0.01140 0.24140 0.06670 0.05000 O 2
Wat(28) 0.20000 0.49320 0.02980 0.02900 O 2
Wat(29) 0.44700 0.42530 0.45730 0.03600 O 2
Wat(30) 0.14850 0.51270 0.43780 0.03700 O 2
Wat(31) 0.04600 0.64090 0.04600 0.03000 O 2

loop_
_cod_changelog_entry_id
_cod_changelog_entry_author
_cod_changelog_entry_date
_cod_changelog_entry_text
1
;cod-tools version 3.8.0
Id: cif_guess_AMCSD_atom_types 9581 2023-05-17 12:35:41Z saulius
;
2023-05-23T09:16:13+03:00
;Derived atom types and hydrogen counts
from atom names that follow the AMCSD naming convention
(Wat == water, O-H == hydroxyl).
;

loop_
_cod_related_entry_id
_cod_related_entry_database
_cod_related_entry_code
1 AMCSD 0005854
